data_1518301
loop_
_publ_author_name
'Chang, Meng-Yang'
'Cheng, Yu-Chieh'
'Lu, Yi-Ju'

_publ_section_title
;
 One-Pot Access to Sulfonylmethyl Arylpyrroles via the Domino Aerobic
 Wacker-Type Aminocyclization/1,4-Sulfonyl Migration.
;
_journal_issue 23
_journal_name_full 'Organic letters'
_journal_page_first 6252
_journal_paper_doi 10.1021/ol5032238
_journal_volume 16
_journal_year 2014
_chemical_formula_sum 'C18 H16 F N O2 S'
_chemical_formula_weight 329.38
_space_group_crystal_system triclinic
_space_group_IT_number 2
_space_group_name_Hall '-P 1'
_space_group_name_H-M_alt 'P -1'
_symmetry_space_group_name_Hall '-P 1'
_symmetry_space_group_name_H-M 'P -1'
_atom_sites_solution_hydrogens geom
_audit_creation_method SHELXL-2014/6
_cell_angle_alpha 111.443(11)
_cell_angle_beta 92.219(13)
_cell_angle_gamma 94.247(12)
_cell_formula_units_Z 2
_cell_length_a 8.850(2)
_cell_length_b 9.016(2)
_cell_length_c 10.514(3)
_cell_measurement_reflns_used 4996
_cell_measurement_temperature 100(2)
_cell_measurement_theta_max 26.4347
_cell_measurement_theta_min 3.0040
_cell_volume 776.8(3)
_computing_cell_refinement 'SAINT V8.34A (Bruker AXS Inc., 2013)'
_computing_data_collection 'APEX2 (Bruker AXS, 2010)'
_computing_data_reduction 'SAINT V8.34A (Bruker AXS Inc., 2013)'
_computing_molecular_graphics 'SHELXTL (Sheldrick, 2008)'
_computing_publication_material SHELXTL
_computing_structure_refinement 'SHELXL-2014/6 (Sheldrick, 2014)'
_diffrn_ambient_temperature 100(2)
_diffrn_detector_area_resol_mean 8.3333
_diffrn_measured_fraction_theta_full 0.999
_diffrn_measured_fraction_theta_max 0.989
_diffrn_measurement_device_type 'Bruker APEX-II CCD'
_diffrn_measurement_method '\f and \w scans'
_diffrn_radiation_type MoK\a
_diffrn_radiation_wavelength 0.71073
_diffrn_reflns_av_R_equivalents 0.0293
_diffrn_reflns_av_unetI/netI 0.0274
_diffrn_reflns_Laue_measured_fraction_full 0.999
_diffrn_reflns_Laue_measured_fraction_max 0.989
_diffrn_reflns_limit_h_max 11
_diffrn_reflns_limit_h_min -11
_diffrn_reflns_limit_k_max 11
_diffrn_reflns_limit_k_min -8
_diffrn_reflns_limit_l_max 11
_diffrn_reflns_limit_l_min -13
_diffrn_reflns_number 11787
_diffrn_reflns_point_group_measured_fraction_full 0.999
_diffrn_reflns_point_group_measured_fraction_max 0.989
_diffrn_reflns_theta_full 25.242
_diffrn_reflns_theta_max 26.534
_diffrn_reflns_theta_min 2.086
_exptl_absorpt_coefficient_mu 0.228
_exptl_absorpt_correction_T_max 0.9485
_exptl_absorpt_correction_T_min 0.8595
_exptl_absorpt_correction_type multi-scan
_exptl_absorpt_process_details 'SADABS V2014/4 (Bruker AXS Inc.)'
_exptl_crystal_colour Colorless
_exptl_crystal_density_diffrn 1.408
_exptl_crystal_density_meas ?
_exptl_crystal_density_method 'not measured'
_exptl_crystal_description Lump
_exptl_crystal_F_000 344
_exptl_crystal_size_max 0.20
_exptl_crystal_size_mid 0.15
_exptl_crystal_size_min 0.15
_refine_diff_density_max 0.532
_refine_diff_density_min -0.518
_refine_diff_density_rms 0.114
_refine_ls_extinction_method none
_refine_ls_goodness_of_fit_ref 1.201
_refine_ls_hydrogen_treatment constr
_refine_ls_matrix_type full
_refine_ls_number_parameters 209
_refine_ls_number_reflns 3201
_refine_ls_number_restraints 0
_refine_ls_restrained_S_all 1.201
_refine_ls_R_factor_all 0.0515
_refine_ls_R_factor_gt 0.0400
_refine_ls_shift/su_max 0.000
_refine_ls_shift/su_mean 0.000
_refine_ls_structure_factor_coef Fsqd
_refine_ls_weighting_details 'w=1/[\s^2^(Fo^2^)+(0.0797P)^2^+0.2560P] where P=(Fo^2^+2Fc^2^)/3'
_refine_ls_weighting_scheme calc
_refine_ls_wR_factor_gt 0.1208
_refine_ls_wR_factor_ref 0.1505
_reflns_Friedel_coverage 0.000
_reflns_number_gt 2706
_reflns_number_total 3201
_reflns_threshold_expression 'I > 2\s(I)'
_cod_data_source_file ol5032238_si_002.cif
_cod_data_source_block 140919LT_0m
_cod_depositor_comments
;
The following automatic conversions were performed:

'_exptl_crystal_density_meas' value 'not measured' was changed to '?'
- the value is perceived as not measured.

Automatic conversion script
Id: cif_fix_values 3008 2015-01-20 13:52:24Z robertas 

 Adding full bibliography for 1518300--1518302.cif.
;
_cod_original_cell_volume 776.7(3)
_cod_database_code 1518301
_shelx_space_group_comment
;
The symmetry employed for this shelxl refinement is uniquely defined
by the following loop, which should always be used as a source of
symmetry information in preference to the above space-group names.
They are only intended as comments.
;
_shelxl_version_number 2014/6

loop_
_space_group_symop_operation_xyz
'x, y, z'
'-x, -y, -z'

loop_
_atom_site_label
_atom_site_type_symbol
_atom_site_fract_x
_atom_site_fract_y
_atom_site_fract_z
_atom_site_U_iso_or_equiv
_atom_site_adp_type
_atom_site_occupancy
_atom_site_site_symmetry_order
_atom_site_calc_flag
_atom_site_refinement_flags_posn
_atom_site_refinement_flags_adp
S1 S 0.82678(6) 0.37264(6) 0.85131(5) 0.03143(19) Uani 1 1 d . .
F1 F 0.79588(13) 1.47738(13) 1.45533(11) 0.0285(3) Uani 1 1 d . .
O1 O 0.92042(18) 0.24065(19) 0.80725(17) 0.0393(4) Uani 1 1 d . .
O2 O 0.80666(18) 0.4455(2) 0.99467(16) 0.0390(4) Uani 1 1 d . .
N1 N 0.86162(19) 0.7886(2) 0.96644(18) 0.0302(4) Uani 1 1 d . .
H11 H 0.9249 0.7823 1.0305 0.036 Uiso 1 1 calc R U
C1 C 0.2066(3) 0.1479(3) 0.5510(3) 0.0474(6) Uani 1 1 d . .
H16 H 0.1757 0.0404 0.5491 0.071 Uiso 1 1 calc R U
H2 H 0.2107 0.1447 0.4571 0.071 Uiso 1 1 calc R U
H1 H 0.1328 0.2213 0.5984 0.071 Uiso 1 1 calc R U
C2 C 0.3610(2) 0.2054(3) 0.6256(2) 0.0349(5) Uani 1 1 d . .
C3 C 0.4904(3) 0.1961(3) 0.5539(2) 0.0362(5) Uani 1 1 d . .
H13 H 0.4811 0.1542 0.4566 0.043 Uiso 1 1 calc R U
C4 C 0.6322(2) 0.2468(3) 0.6216(2) 0.0339(5) Uani 1 1 d . .
H14 H 0.7201 0.2392 0.5712 0.041 Uiso 1 1 calc R U
C5 C 0.6460(2) 0.3089(2) 0.7633(2) 0.0297(5) Uani 1 1 d . .
C6 C 0.9072(2) 0.5236(3) 0.7939(2) 0.0313(5) Uani 1 1 d . .
H4 H 1.0155 0.5500 0.8278 0.038 Uiso 1 1 calc R U
H12 H 0.9031 0.4793 0.6925 0.038 Uiso 1 1 calc R U
C7 C 0.8304(2) 0.6729(3) 0.8392(2) 0.0323(5) Uani 1 1 d . .
C8 C 0.7794(2) 0.9169(3) 0.9799(2) 0.0325(5) Uani 1 1 d . .
C9 C 0.7855(2) 1.0584(3) 1.1052(2) 0.0311(5) Uani 1 1 d . .
C10 C 0.8917(2) 1.0862(3) 1.2152(2) 0.0349(5) Uani 1 1 d . .
H5 H 0.9625 1.0102 1.2098 0.042 Uiso 1 1 calc R U
C11 C 0.8951(2) 1.2228(3) 1.3319(2) 0.0361(5) Uani 1 1 d . .
H8 H 0.9674 1.2412 1.4065 0.043 Uiso 1 1 calc R U
C12 C 0.7921(3) 1.3316(3) 1.3381(3) 0.0358(5) Uani 1 1 d . .
C13 C 0.3773(3) 0.2682(3) 0.7668(2) 0.0362(5) Uani 1 1 d . .
H3 H 0.2896 0.2754 0.8172 0.043 Uiso 1 1 calc R U
C14 C 0.5187(2) 0.3210(3) 0.8368(2) 0.0333(5) Uani 1 1 d . .
H15 H 0.5279 0.3649 0.9341 0.040 Uiso 1 1 calc R U
C15 C 0.6848(3) 1.3088(3) 1.2329(3) 0.0404(6) Uani 1 1 d . .
H7 H 0.6142 1.3853 1.2397 0.049 Uiso 1 1 calc R U
C16 C 0.6825(3) 1.1726(3) 1.1180(3) 0.0388(5) Uani 1 1 d . .
H6 H 0.6086 1.1551 1.0448 0.047 Uiso 1 1 calc R U
C17 C 0.6953(3) 0.8791(3) 0.8570(2) 0.0380(5) Uani 1 1 d . .
H10 H 0.6277 0.9450 0.8354 0.046 Uiso 1 1 calc R U
C18 C 0.7269(3) 0.7267(3) 0.7698(3) 0.0383(5) Uani 1 1 d . .
H9 H 0.6843 0.6706 0.6788 0.046 Uiso 1 1 calc R U

loop_
_atom_site_aniso_label
_atom_site_aniso_U_11
_atom_site_aniso_U_22
_atom_site_aniso_U_33
_atom_site_aniso_U_23
_atom_site_aniso_U_13
_atom_site_aniso_U_12
S1 0.0302(3) 0.0400(3) 0.0313(3) 0.0224(2) 0.0002(2) 0.0001(2)
F1 0.0337(6) 0.0276(6) 0.0178(6) 0.0021(5) 0.0009(5) -0.0024(5)
O1 0.0357(8) 0.0443(9) 0.0470(10) 0.0273(8) -0.0006(7) 0.0062(7)
O2 0.0421(9) 0.0501(10) 0.0302(9) 0.0233(7) -0.0006(7) -0.0049(7)
N1 0.0247(8) 0.0404(10) 0.0331(10) 0.0233(8) -0.0007(7) 0.0005(7)
C1 0.0332(12) 0.0632(16) 0.0559(16) 0.0356(14) -0.0028(11) -0.0018(11)
C2 0.0321(11) 0.0380(12) 0.0421(13) 0.0243(10) 0.0003(9) 0.0004(9)
C3 0.0366(12) 0.0446(13) 0.0307(12) 0.0189(10) 0.0016(9) -0.0017(10)
C4 0.0316(11) 0.0418(12) 0.0326(12) 0.0188(10) 0.0071(9) 0.0006(9)
C5 0.0291(10) 0.0338(11) 0.0324(11) 0.0198(9) 0.0023(8) 0.0012(8)
C6 0.0273(10) 0.0419(12) 0.0310(11) 0.0218(10) 0.0011(8) -0.0015(9)
C7 0.0271(10) 0.0423(12) 0.0349(12) 0.0244(10) 0.0006(8) -0.0025(9)
C8 0.0241(10) 0.0433(12) 0.0408(13) 0.0282(10) 0.0024(9) 0.0018(9)
C9 0.0236(9) 0.0397(12) 0.0408(12) 0.0275(10) 0.0052(9) 0.0011(8)
C10 0.0266(10) 0.0450(13) 0.0422(13) 0.0258(11) 0.0055(9) 0.0078(9)
C11 0.0296(11) 0.0472(13) 0.0397(13) 0.0250(11) 0.0043(9) 0.0055(9)
C12 0.0315(11) 0.0395(12) 0.0447(13) 0.0253(10) 0.0083(10) 0.0013(9)
C13 0.0308(11) 0.0430(12) 0.0436(13) 0.0254(11) 0.0099(10) 0.0050(9)
C14 0.0362(11) 0.0370(11) 0.0322(11) 0.0185(9) 0.0081(9) 0.0045(9)
C15 0.0347(12) 0.0400(13) 0.0567(16) 0.0284(12) 0.0054(11) 0.0093(10)
C16 0.0296(11) 0.0461(13) 0.0525(15) 0.0326(12) -0.0028(10) 0.0032(9)
C17 0.0296(11) 0.0481(13) 0.0451(14) 0.0281(11) -0.0029(10) 0.0037(9)
C18 0.0306(11) 0.0516(14) 0.0388(13) 0.0258(11) -0.0046(9) -0.0009(10)

loop_
_atom_type_symbol
_atom_type_description
_atom_type_scat_dispersion_real
_atom_type_scat_dispersion_imag
_atom_type_scat_source
C C 0.0033 0.0016 'International Tables Vol C Tables 4.2.6.8 and 6.1.1.4'
H H 0.0000 0.0000 'International Tables Vol C Tables 4.2.6.8 and 6.1.1.4'
N N 0.0061 0.0033 'International Tables Vol C Tables 4.2.6.8 and 6.1.1.4'
O O 0.0106 0.0060 'International Tables Vol C Tables 4.2.6.8 and 6.1.1.4'
F F 0.0171 0.0103 'International Tables Vol C Tables 4.2.6.8 and 6.1.1.4'
S S 0.1246 0.1234 'International Tables Vol C Tables 4.2.6.8 and 6.1.1.4'

loop_
_geom_angle_atom_site_label_1
_geom_angle_atom_site_label_2
_geom_angle_atom_site_label_3
_geom_angle
O2 S1 O1 117.88(10)
O2 S1 C5 108.28(10)
O1 S1 C5 108.73(10)
O2 S1 C6 108.41(10)
O1 S1 C6 107.30(10)
C5 S1 C6 105.57(10)
C7 N1 C8 110.01(18)
C7 N1 H11 125.0
C8 N1 H11 125.0
C2 C1 H16 109.5
C2 C1 H2 109.5
H16 C1 H2 109.5
C2 C1 H1 109.5
H16 C1 H1 109.5
H2 C1 H1 109.5
C13 C2 C3 118.4(2)
C13 C2 C1 120.9(2)
C3 C2 C1 120.7(2)
C4 C3 C2 121.0(2)
C4 C3 H13 119.5
C2 C3 H13 119.5
C3 C4 C5 119.6(2)
C3 C4 H14 120.2
C5 C4 H14 120.2
C14 C5 C4 120.4(2)
C14 C5 S1 119.46(17)
C4 C5 S1 120.14(16)
C7 C6 S1 114.20(14)
C7 C6 H4 108.7
S1 C6 H4 108.7
C7 C6 H12 108.7
S1 C6 H12 108.7
H4 C6 H12 107.6
N1 C7 C18 107.6(2)
N1 C7 C6 121.92(19)
C18 C7 C6 130.4(2)
N1 C8 C17 106.6(2)
N1 C8 C9 123.25(19)
C17 C8 C9 130.2(2)
C10 C9 C16 117.7(2)
C10 C9 C8 122.49(19)
C16 C9 C8 119.8(2)
C11 C10 C9 120.8(2)
C11 C10 H5 119.6
C9 C10 H5 119.6
C12 C11 C10 118.9(2)
C12 C11 H8 120.6
C10 C11 H8 120.6
C11 C12 C15 122.4(2)
C11 C12 F1 120.4(2)
C15 C12 F1 117.2(2)
C2 C13 C14 121.5(2)
C2 C13 H3 119.2
C14 C13 H3 119.2
C5 C14 C13 119.1(2)
C5 C14 H15 120.5
C13 C14 H15 120.5
C16 C15 C12 118.1(2)
C16 C15 H7 120.9
C12 C15 H7 120.9
C15 C16 C9 122.1(2)
C15 C16 H6 119.0
C9 C16 H6 119.0
C8 C17 C18 108.0(2)
C8 C17 H10 126.0
C18 C17 H10 126.0
C7 C18 C17 107.8(2)
C7 C18 H9 126.1
C17 C18 H9 126.1

loop_
_geom_bond_atom_site_label_1
_geom_bond_atom_site_label_2
_geom_bond_distance
S1 O2 1.4316(17)
S1 O1 1.4457(17)
S1 C5 1.763(2)
S1 C6 1.793(2)
F1 C12 1.433(3)
N1 C7 1.365(3)
N1 C8 1.378(3)
N1 H11 0.8800
C1 C2 1.506(3)
C1 H16 0.9800
C1 H2 0.9800
C1 H1 0.9800
C2 C13 1.379(3)
C2 C3 1.386(3)
C3 C4 1.378(3)
C3 H13 0.9500
C4 C5 1.384(3)
C4 H14 0.9500
C5 C14 1.379(3)
C6 C7 1.481(3)
C6 H4 0.9900
C6 H12 0.9900
C7 C18 1.371(3)
C8 C17 1.381(3)
C8 C9 1.457(3)
C9 C10 1.398(3)
C9 C16 1.398(3)
C10 C11 1.382(3)
C10 H5 0.9500
C11 C12 1.373(3)
C11 H8 0.9500
C12 C15 1.375(4)
C13 C14 1.385(3)
C13 H3 0.9500
C14 H15 0.9500
C15 C16 1.370(4)
C15 H7 0.9500
C16 H6 0.9500
C17 C18 1.402(4)
C17 H10 0.9500
C18 H9 0.9500
